data_4109195
loop_
_publ_author_name
'Shu-Bin Zhao'
'Rui-Yao Wang'
'Suning Wang'

_publ_section_title
;
 Intramolecular C-H Activation Directed Self-Assembly of an
 Organoplatinum(II) Molecular Square
;
_journal_name_full 'Journal of the American Chemical Society'
_journal_page_first 3092
_journal_page_last 3093
_journal_paper_doi 10.1021/ja0702770
_journal_volume 129
_journal_year 2007
_chemical_formula_sum 'C15 H14 N4 Pt'
_chemical_formula_weight 445.39
_chemical_name_systematic
;
 ?
;
_space_group_IT_number 2
_symmetry_cell_setting triclinic
_symmetry_space_group_name_Hall '-P 1'
_symmetry_space_group_name_H-M 'P -1'
_atom_sites_solution_hydrogens geom
_atom_sites_solution_primary direct
_atom_sites_solution_secondary difmap
_audit_creation_method SHELXL-97
_cell_angle_alpha 113.2160(10)
_cell_angle_beta 96.9950(10)
_cell_angle_gamma 92.9970(10)
_cell_formula_units_Z 2
_cell_length_a 7.3661(9)
_cell_length_b 10.0710(12)
_cell_length_c 10.6360(12)
_cell_measurement_reflns_used 3967
_cell_measurement_temperature 298(2)
_cell_measurement_theta_max 25.22
_cell_measurement_theta_min 2.21
_cell_volume 715.37(15)
_computing_cell_refinement 'Bruker SMART'
_computing_data_collection 'Bruker SMART'
_computing_data_reduction 'Bruker SAINT'
_computing_molecular_graphics 'Bruker SHELXTL'
_computing_publication_material 'Bruker SHELXTL'
_computing_structure_refinement 'SHELXL-97 (Sheldrick, 1997)'
_computing_structure_solution 'SHELXS-97 (Sheldrick, 1990)'
_diffrn_ambient_temperature 298(2)
_diffrn_measured_fraction_theta_full 0.997
_diffrn_measured_fraction_theta_max 0.997
_diffrn_measurement_device_type 'CCD area detector'
_diffrn_measurement_method 'phi and omega scans'
_diffrn_radiation_monochromator graphite
_diffrn_radiation_source 'fine-focus sealed tube'
_diffrn_radiation_type MoK\a
_diffrn_radiation_wavelength 0.71073
_diffrn_reflns_av_R_equivalents 0.0198
_diffrn_reflns_av_sigmaI/netI 0.0218
_diffrn_reflns_limit_h_max 8
_diffrn_reflns_limit_h_min -8
_diffrn_reflns_limit_k_max 11
_diffrn_reflns_limit_k_min -11
_diffrn_reflns_limit_l_max 12
_diffrn_reflns_limit_l_min -12
_diffrn_reflns_number 6679
_diffrn_reflns_theta_full 25.00
_diffrn_reflns_theta_max 25.00
_diffrn_reflns_theta_min 2.11
_exptl_absorpt_coefficient_mu 9.802
_exptl_absorpt_correction_T_max 0.4406
_exptl_absorpt_correction_T_min 0.2446
_exptl_absorpt_correction_type multi-scan
_exptl_crystal_colour colorless
_exptl_crystal_density_diffrn 2.068
_exptl_crystal_description Plate
_exptl_crystal_F_000 420
_exptl_crystal_size_max 0.20
_exptl_crystal_size_mid 0.20
_exptl_crystal_size_min 0.10
_refine_diff_density_max 0.810
_refine_diff_density_min -0.692
_refine_diff_density_rms 0.078
_refine_ls_extinction_method none
_refine_ls_goodness_of_fit_ref 1.000
_refine_ls_hydrogen_treatment constr
_refine_ls_matrix_type full
_refine_ls_number_parameters 182
_refine_ls_number_reflns 2516
_refine_ls_number_restraints 0
_refine_ls_restrained_S_all 1.000
_refine_ls_R_factor_all 0.0241
_refine_ls_R_factor_gt 0.0213
_refine_ls_shift/su_max 0.001
_refine_ls_shift/su_mean 0.000
_refine_ls_structure_factor_coef Fsqd
_refine_ls_weighting_details 'calc w=1/[\s^2^(Fo^2^)+(0.0286P)^2^+0.6660P] where P=(Fo^2^+2Fc^2^)/3'
_refine_ls_weighting_scheme calc
_refine_ls_wR_factor_gt 0.0514
_refine_ls_wR_factor_ref 0.0526
_reflns_number_gt 2329
_reflns_number_total 2516
_reflns_threshold_expression >2sigma(I)
_cod_data_source_file ja0702770si20070119_041356.cif
_cod_data_source_block zs141
_cod_database_code 4109195

loop_
_symmetry_equiv_pos_as_xyz
'x, y, z'
'-x, -y, -z'

loop_
_atom_site_label
_atom_site_type_symbol
_atom_site_fract_x
_atom_site_fract_y
_atom_site_fract_z
_atom_site_U_iso_or_equiv
_atom_site_adp_type
_atom_site_occupancy
_atom_site_symmetry_multiplicity
_atom_site_calc_flag
_atom_site_refinement_flags
Pt1 Pt 0.25451(2) 0.360070(19) 0.297698(19) 0.05527(8) Uani 1 1 d .
N1 N 0.2877(6) -0.0806(5) -0.1691(4) 0.0642(10) Uani 1 1 d .
N2 N 0.2647(5) 0.1168(4) 0.0485(4) 0.0500(8) Uani 1 1 d .
N3 N 0.2014(5) 0.1397(4) 0.2600(4) 0.0477(8) Uani 1 1 d .
N4 N 0.2250(6) 0.4415(5) 0.5027(5) 0.0685(11) Uani 1 1 d .
C1 C 0.2874(6) 0.2718(5) 0.1041(5) 0.0552(11) Uani 1 1 d .
C2 C 0.3350(7) 0.3083(6) -0.0011(6) 0.0711(15) Uani 1 1 d .
H2A H 0.3589 0.4024 0.0050 0.085 Uiso 1 1 calc R
C3 C 0.3414(6) 0.1779(7) -0.1207(5) 0.0652(13) Uani 1 1 d .
C4 C 0.3800(7) 0.1403(8) -0.2569(6) 0.0817(18) Uani 1 1 d .
H4A H 0.4112 0.2118 -0.2875 0.098 Uiso 1 1 calc R
C5 C 0.3704(7) -0.0026(9) -0.3418(6) 0.0835(18) Uani 1 1 d .
H5A H 0.3941 -0.0292 -0.4319 0.100 Uiso 1 1 calc R
C6 C 0.3265(7) -0.1082(8) -0.2966(6) 0.0774(16) Uani 1 1 d .
H6A H 0.3234 -0.2047 -0.3578 0.093 Uiso 1 1 calc R
C7 C 0.2975(6) 0.0587(6) -0.0884(5) 0.0531(11) Uani 1 1 d .
C8 C 0.2142(5) 0.0471(5) 0.1308(4) 0.0442(9) Uani 1 1 d .
C9 C 0.1771(6) -0.1018(5) 0.0846(5) 0.0597(12) Uani 1 1 d .
H9A H 0.1849 -0.1631 -0.0062 0.072 Uiso 1 1 calc R
C10 C 0.1279(7) -0.1571(6) 0.1779(5) 0.0622(12) Uani 1 1 d .
H10A H 0.1029 -0.2569 0.1508 0.075 Uiso 1 1 calc R
C11 C 0.1166(7) -0.0628(6) 0.3103(5) 0.0625(12) Uani 1 1 d .
H11A H 0.0844 -0.0977 0.3745 0.075 Uiso 1 1 calc R
C12 C 0.1531(6) 0.0831(6) 0.3472(5) 0.0562(11) Uani 1 1 d .
H12A H 0.1440 0.1461 0.4372 0.067 Uiso 1 1 calc R
C13 C 0.3046(9) 0.5676(6) 0.3136(7) 0.0883(18) Uani 1 1 d .
H13A H 0.3173 0.6340 0.4090 0.133 Uiso 1 1 calc R
H13B H 0.2040 0.5893 0.2611 0.133 Uiso 1 1 calc R
H13C H 0.4161 0.5771 0.2781 0.133 Uiso 1 1 calc R
C14 C 0.2199(7) 0.4890(6) 0.6176(6) 0.0661(13) Uani 1 1 d .
C15 C 0.2156(9) 0.5497(7) 0.7650(6) 0.0849(17) Uani 1 1 d .
H15A H 0.0994 0.5864 0.7824 0.127 Uiso 1 1 calc R
H15B H 0.3130 0.6276 0.8109 0.127 Uiso 1 1 calc R
H15C H 0.2317 0.4756 0.7996 0.127 Uiso 1 1 calc R

loop_
_atom_site_aniso_label
_atom_site_aniso_U_11
_atom_site_aniso_U_22
_atom_site_aniso_U_33
_atom_site_aniso_U_23
_atom_site_aniso_U_13
_atom_site_aniso_U_12
Pt1 0.05220(12) 0.05138(12) 0.05748(13) 0.01955(9) -0.00036(8) 0.00558(8)
N1 0.059(2) 0.081(3) 0.050(2) 0.022(2) 0.0100(19) 0.014(2)
N2 0.0456(19) 0.061(2) 0.046(2) 0.0257(18) 0.0017(15) 0.0018(16)
N3 0.0440(18) 0.052(2) 0.046(2) 0.0199(17) 0.0041(15) 0.0050(15)
N4 0.067(3) 0.059(3) 0.065(3) 0.012(2) 0.003(2) 0.013(2)
C1 0.045(2) 0.061(3) 0.062(3) 0.031(2) -0.003(2) -0.002(2)
C2 0.060(3) 0.087(4) 0.079(4) 0.056(3) -0.012(3) -0.020(3)
C3 0.046(3) 0.094(4) 0.060(3) 0.041(3) -0.001(2) -0.007(2)
C4 0.054(3) 0.135(6) 0.076(4) 0.067(4) 0.005(3) -0.008(3)
C5 0.054(3) 0.144(6) 0.052(3) 0.038(4) 0.014(2) 0.010(3)
C6 0.062(3) 0.116(5) 0.051(3) 0.028(3) 0.016(2) 0.019(3)
C7 0.037(2) 0.078(3) 0.051(3) 0.035(2) 0.0036(18) 0.004(2)
C8 0.0341(19) 0.055(2) 0.044(2) 0.021(2) 0.0013(16) 0.0056(17)
C9 0.055(3) 0.063(3) 0.057(3) 0.022(2) 0.001(2) 0.009(2)
C10 0.062(3) 0.061(3) 0.072(3) 0.038(3) 0.003(2) 0.004(2)
C11 0.058(3) 0.078(3) 0.062(3) 0.040(3) 0.010(2) 0.006(2)
C12 0.054(3) 0.070(3) 0.046(2) 0.025(2) 0.009(2) 0.006(2)
C13 0.092(4) 0.048(3) 0.116(5) 0.030(3) -0.004(4) 0.001(3)
C14 0.062(3) 0.055(3) 0.063(3) 0.009(3) -0.002(3) 0.009(2)
C15 0.085(4) 0.089(4) 0.060(3) 0.009(3) 0.005(3) 0.022(3)

loop_
_atom_type_symbol
_atom_type_description
_atom_type_scat_dispersion_real
_atom_type_scat_dispersion_imag
_atom_type_scat_source
C C 0.0033 0.0016 'International Tables Vol C Tables 4.2.6.8 and 6.1.1.4'
H H 0.0000 0.0000 'International Tables Vol C Tables 4.2.6.8 and 6.1.1.4'
N N 0.0061 0.0033 'International Tables Vol C Tables 4.2.6.8 and 6.1.1.4'
Pt Pt -1.7033 8.3905 'International Tables Vol C Tables 4.2.6.8 and 6.1.1.4'

loop_
_geom_angle_atom_site_label_1
_geom_angle_atom_site_label_2
_geom_angle_atom_site_label_3
_geom_angle
C1 Pt1 C13 94.1(2)
C1 Pt1 N4 176.42(17)
C13 Pt1 N4 89.1(2)
C1 Pt1 N3 80.37(17)
C13 Pt1 N3 174.3(2)
N4 Pt1 N3 96.48(16)
C7 N1 C6 114.2(5)
C8 N2 C7 130.0(4)
C8 N2 C1 119.2(4)
C7 N2 C1 110.7(4)
C12 N3 C8 117.5(4)
C12 N3 Pt1 128.0(3)
C8 N3 Pt1 114.4(3)
C14 N4 Pt1 175.8(4)
C2 C1 N2 105.8(4)
C2 C1 Pt1 141.2(4)
N2 C1 Pt1 112.8(3)
C1 C2 C3 109.1(5)
C7 C3 C4 114.5(6)
C7 C3 C2 108.2(4)
C4 C3 C2 137.3(5)
C5 C4 C3 118.5(6)
C4 C5 C6 120.9(5)
N1 C6 C5 123.9(6)
N1 C7 N2 125.9(4)
N1 C7 C3 127.9(5)
N2 C7 C3 106.2(4)
N3 C8 C9 123.0(4)
N3 C8 N2 113.0(4)
C9 C8 N2 123.9(4)
C8 C9 C10 118.0(5)
C11 C10 C9 119.0(5)
C12 C11 C10 119.3(4)
N3 C12 C11 123.1(4)
N4 C14 C15 179.3(6)

loop_
_geom_bond_atom_site_label_1
_geom_bond_atom_site_label_2
_geom_bond_distance
Pt1 C1 1.947(5)
Pt1 C13 2.039(5)
Pt1 N4 2.049(5)
Pt1 N3 2.100(4)
N1 C7 1.317(6)
N1 C6 1.343(6)
N2 C8 1.391(5)
N2 C7 1.396(6)
N2 C1 1.427(6)
N3 C12 1.336(6)
N3 C8 1.341(6)
N4 C14 1.130(7)
C1 C2 1.384(7)
C2 C3 1.431(8)
C3 C7 1.406(7)
C3 C4 1.414(8)
C4 C5 1.357(9)
C5 C6 1.367(9)
C8 C9 1.381(6)
C9 C10 1.389(7)
C10 C11 1.370(7)
C11 C12 1.365(7)
C14 C15 1.446(8)
